data_7234166
loop_
_publ_author_name
'Makhmudiyarova, Nataliya N.'
'Shangaraev, Kamil R.'
'Dzhemileva, Lilya U.'
'Tyumkina, Tatyana V.'
'Mescheryakova, Ekaterina S.'
'D'yakonov, Vladimir A.'
'Ibragimov, Askhat G.'
'Dzhemilev, Usein M.'

_publ_section_title
;
 New synthesis of tetraoxaspirododecane-diamines and
 tetraoxazaspirobicycloalkanes
;
_journal_issue 51
_journal_name_full 'RSC Advances'
_journal_page_first 29949
_journal_paper_doi 10.1039/C9RA06372B
_journal_volume 9
_journal_year 2019
_chemical_formula_moiety 'C8 H14 O6'
_chemical_formula_sum 'C8 H14 O6'
_chemical_formula_weight 206.19
_chemical_name_systematic 7,8,11-trioxaspiro[5.6]dodecane-9,10-diol
_space_group_crystal_system orthorhombic
_space_group_IT_number 61
_space_group_name_Hall '-P 2ac 2ab'
_space_group_name_H-M_alt 'P b c a'
_symmetry_space_group_name_Hall '-P 2ac 2ab'
_symmetry_space_group_name_H-M 'P b c a'
_atom_sites_solution_hydrogens geom
_atom_sites_solution_primary dual
_audit_creation_date 2019-02-11
_audit_creation_method
;
Olex2 1.2
(compiled 2018.05.29 svn.r3508 for OlexSys, GUI svn.r5506)
;
_audit_update_record
;
2019-03-25 deposited with the CCDC.    2019-09-23 downloaded from the CCDC.
;
_cell_angle_alpha 90
_cell_angle_beta 90
_cell_angle_gamma 90
_cell_formula_units_Z 8
_cell_length_a 6.5986(6)
_cell_length_b 9.8591(8)
_cell_length_c 29.604(2)
_cell_measurement_reflns_used 1039
_cell_measurement_temperature 293(2)
_cell_measurement_theta_max 25.1750
_cell_measurement_theta_min 2.7480
_cell_volume 1925.9(3)
_computing_cell_refinement
;
CrysAlisPro, Agilent Technologies,
Version 1.171.37.35 (release 13-08-2014 CrysAlis171 .NET)
(compiled Aug 13 2014,18:06:01)
;
_computing_data_collection
;
CrysAlisPro, Agilent Technologies,
Version 1.171.37.35 (release 13-08-2014 CrysAlis171 .NET)
(compiled Aug 13 2014,18:06:01)
;
_computing_data_reduction
;
CrysAlisPro, Agilent Technologies,
Version 1.171.37.35 (release 13-08-2014 CrysAlis171 .NET)
(compiled Aug 13 2014,18:06:01)
;
_computing_molecular_graphics 'Olex2 (Dolomanov et al., 2009)'
_computing_publication_material 'Olex2 (Dolomanov et al., 2009)'
_computing_structure_refinement 'ShelXL (Sheldrick, 2015)'
_computing_structure_solution 'ShelXD (Sheldrick, 2008)'
_diffrn_ambient_temperature 293(2)
_diffrn_detector 'CCD plate'
_diffrn_detector_area_resol_mean 16.1709
_diffrn_detector_type Eos
_diffrn_measured_fraction_theta_full 1.000
_diffrn_measured_fraction_theta_max 1.000
_diffrn_measurement_details
;
#__ type_ start__ end____ width___ exp.time_
  1 omega  -24.00   23.00   0.5000   25.1550
omega____ theta____ kappa____ phi______ frames
    -      -16.2449  -99.0000 -150.0000 94

#__ type_ start__ end____ width___ exp.time_
  2 omega   46.00   82.00   0.5000   25.1550
omega____ theta____ kappa____ phi______ frames
    -       16.9480   57.0000   60.0000 72

#__ type_ start__ end____ width___ exp.time_
  3 omega    8.00   78.00   0.5000   25.1550
omega____ theta____ kappa____ phi______ frames
    -       16.9480   57.0000  -30.0000 140
;
_diffrn_measurement_device 'four-circle diffractometer'
_diffrn_measurement_device_type 'Xcalibur, Eos'
_diffrn_measurement_method '\w scans'
_diffrn_orient_matrix_UB_11 0.0943885000
_diffrn_orient_matrix_UB_12 -0.0227918000
_diffrn_orient_matrix_UB_13 -0.0085252000
_diffrn_orient_matrix_UB_21 -0.0433968000
_diffrn_orient_matrix_UB_22 -0.0073917000
_diffrn_orient_matrix_UB_23 -0.0217850000
_diffrn_orient_matrix_UB_31 0.0272571000
_diffrn_orient_matrix_UB_32 0.0678509000
_diffrn_orient_matrix_UB_33 -0.0052483000
_diffrn_radiation_monochromator graphite
_diffrn_radiation_probe x-ray
_diffrn_radiation_type MoK\a
_diffrn_radiation_wavelength 0.71073
_diffrn_reflns_av_R_equivalents 0.0374
_diffrn_reflns_av_unetI/netI 0.0626
_diffrn_reflns_Laue_measured_fraction_max 0.739
_diffrn_reflns_limit_h_max 3
_diffrn_reflns_limit_h_min -8
_diffrn_reflns_limit_k_max 6
_diffrn_reflns_limit_k_min -13
_diffrn_reflns_limit_l_max 36
_diffrn_reflns_limit_l_min -36
_diffrn_reflns_number 4693
_diffrn_reflns_point_group_measured_fraction_max 0.739
_diffrn_reflns_theta_full 25.242
_diffrn_reflns_theta_max 29.051
_diffrn_reflns_theta_min 2.752
_diffrn_source 'Enhance (Mo) X-ray Source'
_diffrn_source_type 'XCalibur E'
_exptl_absorpt_coefficient_mu 0.123
_exptl_absorpt_correction_T_max 1.00000
_exptl_absorpt_correction_T_min 0.15846
_exptl_absorpt_correction_type multi-scan
_exptl_absorpt_process_details
;
CrysAlisPro, Agilent Technologies,
Version 1.171.37.35 (release 13-08-2014 CrysAlis171 .NET)
(compiled Aug 13 2014,18:06:01)
Empirical absorption correction using spherical harmonics,
 implemented in SCALE3 ABSPACK scaling algorithm.
;
_exptl_crystal_colour colourless
_exptl_crystal_density_diffrn 1.422
_exptl_crystal_description prizm
_exptl_crystal_F_000 880.0
_refine_diff_density_max 0.491
_refine_diff_density_min -0.233
_refine_diff_density_rms 0.060
_refine_ls_extinction_method none
_refine_ls_goodness_of_fit_ref 0.975
_refine_ls_hydrogen_treatment constr
_refine_ls_matrix_type full
_refine_ls_number_parameters 129
_refine_ls_number_reflns 1905
_refine_ls_number_restraints 0
_refine_ls_restrained_S_all 0.975
_refine_ls_R_factor_all 0.1975
_refine_ls_R_factor_gt 0.0921
_refine_ls_shift/su_max 0.000
_refine_ls_shift/su_mean 0.000
_refine_ls_structure_factor_coef Fsqd
_refine_ls_weighting_details 'w=1/[\s^2^(Fo^2^)+(0.1401P)^2^] where P=(Fo^2^+2Fc^2^)/3'
_refine_ls_weighting_scheme calc
_refine_ls_wR_factor_gt 0.2133
_refine_ls_wR_factor_ref 0.2743
_reflns_Friedel_coverage 0.000
_reflns_number_gt 750
_reflns_number_total 1905
_reflns_threshold_expression 'I > 2\s(I)'
_cod_data_source_file c9ra06372b2.cif
_cod_data_source_block iir-297-13_twin1_hklf4
_cod_database_code 7234166
_shelxl_version_number 2013-4
_shelx_space_group_comment
;
The symmetry employed for this shelxl refinement is uniquely defined
by the following loop, which should always be used as a source of
symmetry information in preference to the above space-group names.
They are only intended as comments.
;
_diffrn_oxdiff_twin_integration_method simultaneous
_olex2_refinement_description
;
1. Fixed Uiso
 At 1.2 times of:
  All C(H) groups, All C(H,H) groups
 At 1.5 times of:
  All O(H) groups
2.a Ternary CH refined with riding coordinates:
 C005(H005), C008(H008)
2.b Secondary CH2 refined with riding coordinates:
 C010(H01A,H01B), C011(H01C,H01D), C012(H01E,H01F), C013(H01G,H01H), C014(H01I,
 H01J)
2.c Idealised tetrahedral OH refined as rotating group:
 O002(H002), O003(H003)
;

loop_
_space_group_symop_operation_xyz
'x, y, z'
'-x+1/2, -y, z+1/2'
'x+1/2, -y+1/2, -z'
'-x, y+1/2, -z+1/2'
'-x, -y, -z'
'x-1/2, y, -z-1/2'
'-x-1/2, y-1/2, z'
'x, -y-1/2, z-1/2'

loop_
_atom_site_label
_atom_site_type_symbol
_atom_site_fract_x
_atom_site_fract_y
_atom_site_fract_z
_atom_site_U_iso_or_equiv
_atom_site_adp_type
_atom_site_occupancy
_atom_site_site_symmetry_order
_atom_site_calc_flag
_atom_site_refinement_flags_posn
O001 O 0.4000(5) 0.8902(3) 0.10685(14) 0.0730(11) Uani 1 1 d .
O002 O 0.6016(4) 0.8605(3) 0.04689(12) 0.0593(9) Uani 1 1 d .
H002 H 0.6930 0.9023 0.0595 0.089 Uiso 1 1 calc GR
O003 O 0.2479(5) 0.8809(3) -0.01046(12) 0.0632(10) Uani 1 1 d .
H003 H 0.2293 0.8177 -0.0280 0.095 Uiso 1 1 calc GR
O004 O 0.0728(5) 0.8093(3) 0.05889(13) 0.0834(13) Uani 1 1 d .
C005 C 0.4201(6) 0.9160(4) 0.05829(12) 0.0388(9) Uani 1 1 d .
H005 H 0.4120 1.0127 0.0509 0.047 Uiso 1 1 calc R
O006 O 0.2693(5) 0.9945(3) 0.12257(12) 0.0711(11) Uani 1 1 d .
O007 O 0.0154(5) 0.9431(4) 0.07279(14) 0.0812(12) Uani 1 1 d .
C008 C 0.2635(5) 0.8316(4) 0.03292(14) 0.0466(10) Uani 1 1 d .
H008 H 0.3246 0.7415 0.0298 0.056 Uiso 1 1 calc R
C009 C 0.0646(5) 0.9447(6) 0.12006(14) 0.0564(13) Uani 1 1 d .
C010 C 0.0104(8) 0.8241(5) 0.14762(19) 0.0722(16) Uani 1 1 d .
H01A H 0.0962 0.7487 0.1388 0.087 Uiso 1 1 calc R
H01B H -0.1288 0.7990 0.1412 0.087 Uiso 1 1 calc R
C011 C -0.0471(8) 1.0665(6) 0.1359(2) 0.0790(16) Uani 1 1 d .
H01C H -0.0018 1.1451 0.1189 0.095 Uiso 1 1 calc R
H01D H -0.1907 1.0544 0.1301 0.095 Uiso 1 1 calc R
C012 C 0.0329(10) 0.8474(5) 0.19737(18) 0.0783(16) Uani 1 1 d .
H01E H 0.1755 0.8561 0.2048 0.094 Uiso 1 1 calc R
H01F H -0.0205 0.7700 0.2137 0.094 Uiso 1 1 calc R
C013 C -0.0806(9) 0.9771(6) 0.21230(18) 0.0841(18) Uani 1 1 d .
H01G H -0.2255 0.9639 0.2090 0.101 Uiso 1 1 calc R
H01H H -0.0522 0.9957 0.2438 0.101 Uiso 1 1 calc R
C014 C -0.0155(11) 1.0912(5) 0.1847(2) 0.0854(18) Uani 1 1 d .
H01I H 0.1272 1.1083 0.1901 0.102 Uiso 1 1 calc R
H01J H -0.0904 1.1715 0.1936 0.102 Uiso 1 1 calc R

loop_
_atom_site_aniso_label
_atom_site_aniso_U_11
_atom_site_aniso_U_22
_atom_site_aniso_U_33
_atom_site_aniso_U_23
_atom_site_aniso_U_13
_atom_site_aniso_U_12
O001 0.0541(19) 0.070(2) 0.095(3) -0.0160(17) -0.0240(19) 0.0084(16)
O002 0.0243(13) 0.0632(17) 0.090(2) -0.0279(15) -0.0020(15) -0.0020(12)
O003 0.085(2) 0.0473(17) 0.057(2) 0.0059(12) -0.0098(16) -0.0157(15)
O004 0.071(2) 0.063(2) 0.117(4) 0.012(2) -0.047(2) -0.0240(19)
C005 0.040(2) 0.0452(19) 0.031(2) -0.0133(16) 0.0037(15) -0.0020(16)
O006 0.054(2) 0.0457(17) 0.114(3) -0.0119(16) -0.0253(18) -0.0072(13)
O007 0.0399(19) 0.083(3) 0.121(3) 0.014(2) -0.030(2) 0.0043(18)
C008 0.0250(18) 0.050(2) 0.065(3) 0.010(2) -0.0062(16) 0.0019(15)
C009 0.0254(19) 0.109(4) 0.035(2) -0.012(2) -0.0054(17) -0.014(2)
C010 0.062(3) 0.057(3) 0.098(4) -0.027(3) -0.028(3) 0.018(2)
C011 0.065(3) 0.066(3) 0.106(5) 0.015(3) -0.008(3) -0.016(3)
C012 0.091(4) 0.059(3) 0.085(4) 0.006(2) 0.008(3) -0.005(3)
C013 0.083(4) 0.106(5) 0.063(4) -0.008(3) 0.012(3) 0.014(3)
C014 0.127(5) 0.047(3) 0.082(4) 0.001(2) -0.018(4) -0.006(3)

loop_
_atom_type_symbol
_atom_type_description
_atom_type_scat_dispersion_real
_atom_type_scat_dispersion_imag
_atom_type_scat_source
C C 0.0033 0.0016 'International Tables Vol C Tables 4.2.6.8 and 6.1.1.4'
H H 0.0000 0.0000 'International Tables Vol C Tables 4.2.6.8 and 6.1.1.4'
N N 0.0061 0.0033 'International Tables Vol C Tables 4.2.6.8 and 6.1.1.4'
O O 0.0106 0.0060 'International Tables Vol C Tables 4.2.6.8 and 6.1.1.4'

loop_
_geom_angle_atom_site_label_1
_geom_angle_atom_site_label_2
_geom_angle_atom_site_label_3
_geom_angle
O006 O001 C005 104.5(3)
O007 O004 C008 103.6(3)
O001 C005 C008 109.1(3)
O002 C005 O001 104.7(3)
O002 C005 C008 104.8(3)
O001 O006 C009 107.8(3)
O004 O007 C009 103.3(3)
O003 C008 O004 118.0(3)
O003 C008 C005 108.5(3)
O004 C008 C005 113.5(3)
O006 C009 C010 118.1(4)
O006 C009 C011 100.0(4)
O007 C009 O006 105.4(3)
O007 C009 C010 118.1(4)
O007 C009 C011 101.8(4)
C011 C009 C010 110.8(4)
C009 C010 C012 113.1(4)
C014 C011 C009 111.8(5)
C010 C012 C013 111.1(4)
C014 C013 C012 109.6(5)
C013 C014 C011 112.3(5)

loop_
_geom_bond_atom_site_label_1
_geom_bond_atom_site_label_2
_geom_bond_distance
O001 C005 1.466(6)
O001 O006 1.420(5)
O002 C005 1.359(5)
O003 C008 1.377(6)
O004 O007 1.432(6)
O004 C008 1.491(5)
C005 C008 1.524(5)
O006 C009 1.439(5)
O007 C009 1.437(5)
C009 C010 1.486(8)
C009 C011 1.484(8)
C010 C012 1.498(7)
C011 C014 1.480(8)
C012 C013 1.546(8)
C013 C014 1.456(8)

loop_
_diffrn_oxdiff_twin_id
_diffrn_oxdiff_twin_ratio
_diffrn_oxdiff_twin_reflns_isolated
_diffrn_oxdiff_twin_reflns_overlapped
1 0.9782 5493 538
2 0.0218 5421 538
